data_1503600
loop_
_publ_author_name
'Shan, Mingde'
'Kishi, Yoshito'

_publ_section_title
;
 Concise and highly stereoselective synthesis of the C20-C26 building
 block of halichondrins and Eribulin
;
_journal_coden_ASTM ORLEF7
_journal_issue 2
_journal_name_full 'Organic Letters'
_journal_page_first 660
_journal_page_last 663
_journal_paper_doi 10.1021/ol203373d
_journal_volume 14
_journal_year 2012
_chemical_absolute_configuration ad
_chemical_formula_sum 'C23 H23 I N2 O8'
_chemical_formula_weight 582.33
_space_group_IT_number 1
_symmetry_cell_setting triclinic
_symmetry_space_group_name_Hall 'P 1'
_symmetry_space_group_name_H-M 'P 1'
_atom_sites_solution_hydrogens geom
_atom_sites_solution_primary direct
_atom_sites_solution_secondary difmap
_audit_creation_method SHELXL-97
_cell_angle_alpha 90.9940(10)
_cell_angle_beta 105.6680(10)
_cell_angle_gamma 103.3890(10)
_cell_formula_units_Z 2
_cell_length_a 7.9894(2)
_cell_length_b 11.0136(2)
_cell_length_c 14.6649(3)
_cell_measurement_reflns_used 9927
_cell_measurement_temperature 100(2)
_cell_measurement_theta_max 28.7
_cell_measurement_theta_min 2.29
_cell_volume 1204.27(5)
_computing_cell_refinement 'SAINT 7.46A (Bruker-AXS, 2009)'
_computing_data_collection 'APEX2 v2009.3.0 (Bruker-AXS, 2009)'
_computing_data_reduction 'SAINT 7.46A (Bruker-AXS, 2009)'
_computing_molecular_graphics 'Bruker SHELXTL (Sheldrick, 2008)'
_computing_publication_material 'Bruker SHELXTL (Sheldrick, 2008)'
_computing_structure_refinement 'SHELXL-97 (Sheldrick, 2008)'
_computing_structure_solution 'SHELXS-97 (Sheldrick, 2008)'
_diffrn_ambient_temperature 100(2)
_diffrn_measured_fraction_theta_full 0.995
_diffrn_measured_fraction_theta_max 0.995
_diffrn_measurement_device_type
;
Bruker D8 goniometer with CCD area detector  
;
_diffrn_measurement_method 'omega and phi scans'
_diffrn_radiation_monochromator graphite
_diffrn_radiation_source 'fine-focus sealed tube'
_diffrn_radiation_type MoK\a
_diffrn_radiation_wavelength 0.71073
_diffrn_reflns_av_R_equivalents 0.0358
_diffrn_reflns_av_sigmaI/netI 0.0589
_diffrn_reflns_limit_h_max 10
_diffrn_reflns_limit_h_min -10
_diffrn_reflns_limit_k_max 14
_diffrn_reflns_limit_k_min -14
_diffrn_reflns_limit_l_max 19
_diffrn_reflns_limit_l_min -19
_diffrn_reflns_number 26259
_diffrn_reflns_theta_full 28.76
_diffrn_reflns_theta_max 28.76
_diffrn_reflns_theta_min 1.45
_exptl_absorpt_coefficient_mu 1.380
_exptl_absorpt_correction_T_max 0.9863
_exptl_absorpt_correction_T_min 0.9729
_exptl_absorpt_correction_type multi-scan
_exptl_absorpt_process_details sadabs
_exptl_crystal_colour colorless
_exptl_crystal_density_diffrn 1.606
_exptl_crystal_density_method 'not measured'
_exptl_crystal_description block
_exptl_crystal_F_000 584
_exptl_crystal_size_max 0.02
_exptl_crystal_size_mid 0.01
_exptl_crystal_size_min 0.01
_refine_diff_density_max 0.873
_refine_diff_density_min -0.540
_refine_diff_density_rms 0.077
_refine_ls_abs_structure_details 'Flack H D (1983), Acta Cryst. A39, 876-881'
_refine_ls_abs_structure_Flack -0.024(9)
_refine_ls_extinction_method none
_refine_ls_goodness_of_fit_ref 1.062
_refine_ls_hydrogen_treatment constr
_refine_ls_matrix_type full
_refine_ls_number_parameters 615
_refine_ls_number_reflns 12338
_refine_ls_number_restraints 3
_refine_ls_restrained_S_all 1.062
_refine_ls_R_factor_all 0.0489
_refine_ls_R_factor_gt 0.0360
_refine_ls_shift/su_max 0.003
_refine_ls_shift/su_mean 0.000
_refine_ls_structure_factor_coef Fsqd
_refine_ls_weighting_details 'calc w=1/[\s^2^(Fo^2^)+(0.0104P)^2^+0.0000P] where P=(Fo^2^+2Fc^2^)/3'
_refine_ls_weighting_scheme calc
_refine_ls_wR_factor_gt 0.0479
_refine_ls_wR_factor_ref 0.0505
_reflns_number_gt 10535
_reflns_number_total 12338
_reflns_threshold_expression >2sigma(I)
_cod_data_source_file ol203373d_si_002.cif
_cod_data_source_block mingdexray-11-28-11
_cod_depositor_comments
;
The following automatic conversions were performed:

'_symmetry_cell_setting' value 'Triclinic' changed to 'triclinic'
according to /home/saulius/struct/CIF-dictionaries/cif_core.dic
dictionary named 'cif_core.dic' version 2.4.1 from 2010-06-29.

Automatic conversion script
Id: cif_fix_values 1715 2011-07-08 13:25:40Z adriana 

 Updated bibliographic information.

 Antanas Vaitkus,
 2019-09-20
;
_cod_original_cell_volume 1204.27(4)
_cod_original_sg_symbol_Hall P1
_cod_original_sg_symbol_H-M P1
_cod_database_code 1503600

loop_
_symmetry_equiv_pos_as_xyz
'x, y, z'

loop_
_atom_site_label
_atom_site_type_symbol
_atom_site_fract_x
_atom_site_fract_y
_atom_site_fract_z
_atom_site_U_iso_or_equiv
_atom_site_adp_type
_atom_site_occupancy
_atom_site_symmetry_multiplicity
_atom_site_calc_flag
_atom_site_refinement_flags
C1 C 1.1427(4) 0.1628(4) 1.0264(3) 0.0340(9) Uani 1 1 d .
H1A H 1.2045 0.2486 1.0410 0.041 Uiso 1 1 calc R
H1B H 1.1901 0.1074 0.9959 0.041 Uiso 1 1 calc R
C2 C 0.9920(4) 0.1207(3) 1.0481(2) 0.0221(7) Uani 1 1 d .
C3 C 0.8988(4) 0.1945(3) 1.0959(2) 0.0207(7) Uani 1 1 d .
H3 H 0.9669 0.2842 1.1028 0.025 Uiso 1 1 calc R
C4 C 0.7074(4) 0.1883(3) 1.0389(2) 0.0202(7) Uani 1 1 d .
H4A H 0.6625 0.2494 1.0700 0.024 Uiso 1 1 calc R
H4B H 0.6327 0.1038 1.0416 0.024 Uiso 1 1 calc R
C5 C 0.6808(5) 0.2144(4) 0.9353(3) 0.0189(9) Uani 1 1 d .
H5 H 0.7179 0.1501 0.9015 0.023 Uiso 1 1 calc R
C6 C 0.4889(4) 0.2161(3) 0.8849(2) 0.0202(7) Uani 1 1 d .
H6A H 0.4085 0.1367 0.8936 0.024 Uiso 1 1 calc R
H6B H 0.4580 0.2853 0.9156 0.024 Uiso 1 1 calc R
C7 C 0.4526(4) 0.2321(3) 0.7796(2) 0.0241(7) Uani 1 1 d .
H7A H 0.5298 0.3125 0.7703 0.029 Uiso 1 1 calc R
H7B H 0.4847 0.1638 0.7484 0.029 Uiso 1 1 calc R
C8 C 0.2586(5) 0.2304(3) 0.7327(3) 0.0306(9) Uani 1 1 d .
H8A H 0.2258 0.2986 0.7635 0.037 Uiso 1 1 calc R
H8B H 0.2425 0.2453 0.6648 0.037 Uiso 1 1 calc R
C9 C 0.9047(5) 0.1552(3) 1.1964(2) 0.0267(8) Uani 1 1 d .
H9A H 0.8417 0.0668 1.1926 0.040 Uiso 1 1 calc R
H9B H 0.8463 0.2067 1.2266 0.040 Uiso 1 1 calc R
H9C H 1.0297 0.1670 1.2342 0.040 Uiso 1 1 calc R
C10 C 0.8903(5) 0.3541(3) 0.8693(3) 0.0184(8) Uani 1 1 d .
C11 C 1.0008(4) 0.4876(3) 0.8770(2) 0.0193(7) Uani 1 1 d .
C12 C 1.0257(6) 0.5710(4) 0.9532(3) 0.0238(10) Uani 1 1 d .
H12 H 0.9689 0.5455 1.0013 0.029 Uiso 1 1 calc R
C13 C 1.1331(4) 0.6924(3) 0.9611(2) 0.0230(7) Uani 1 1 d .
H13 H 1.1539 0.7498 1.0144 0.028 Uiso 1 1 calc R
C14 C 1.2070(5) 0.7246(3) 0.8883(3) 0.0193(9) Uani 1 1 d .
C15 C 1.1854(4) 0.6444(3) 0.8092(3) 0.0207(8) Uani 1 1 d .
H15 H 1.2405 0.6710 0.7607 0.025 Uiso 1 1 calc R
C16 C 1.0785(4) 0.5228(3) 0.8044(2) 0.0213(8) Uani 1 1 d .
H16 H 1.0594 0.4646 0.7518 0.026 Uiso 1 1 calc R
C17 C 0.1202(4) 0.0175(3) 0.6751(2) 0.0251(8) Uani 1 1 d .
C18 C -0.0114(4) -0.0987(3) 0.6854(2) 0.0225(7) Uani 1 1 d .
C19 C -0.0409(4) -0.2056(3) 0.6245(2) 0.0259(8) Uani 1 1 d .
H19 H 0.0258 -0.2046 0.5797 0.031 Uiso 1 1 calc R
C20 C -0.1656(6) -0.3113(5) 0.6298(4) 0.0302(12) Uani 1 1 d .
H20 H -0.1861 -0.3839 0.5885 0.036 Uiso 1 1 calc R
C21 C -0.2614(6) -0.3126(4) 0.6947(4) 0.0280(11) Uani 1 1 d .
C22 C -0.2347(6) -0.2094(4) 0.7551(3) 0.0305(10) Uani 1 1 d .
H22 H -0.3025 -0.2124 0.7995 0.037 Uiso 1 1 calc R
C23 C -0.1100(4) -0.1019(3) 0.7517(2) 0.0292(8) Uani 1 1 d .
H23 H -0.0906 -0.0302 0.7938 0.035 Uiso 1 1 calc R
N1 N 1.3217(4) 0.8538(3) 0.8949(2) 0.0274(8) Uani 1 1 d .
N2 N -0.3978(5) -0.4283(4) 0.6979(3) 0.0341(10) Uani 1 1 d .
O1 O 0.7980(3) 0.3400(2) 0.93437(16) 0.0190(6) Uani 1 1 d .
O2 O 0.8883(3) 0.2741(2) 0.81272(16) 0.0257(5) Uani 1 1 d .
O3 O 1.3421(4) 0.9241(3) 0.9652(2) 0.0401(9) Uani 1 1 d .
O4 O 1.3891(3) 0.8834(2) 0.83044(18) 0.0359(6) Uani 1 1 d .
O5 O 0.1403(4) 0.1098(3) 0.7402(2) 0.0259(6) Uani 1 1 d .
O6 O 0.1964(3) 0.0260(2) 0.61431(17) 0.0321(7) Uani 1 1 d .
O7 O -0.4680(4) -0.4305(3) 0.7637(2) 0.0518(9) Uani 1 1 d .
O8 O -0.4327(4) -0.5139(3) 0.6371(2) 0.0453(9) Uani 1 1 d .
I1 I 0.86405(2) -0.072970(16) 1.013761(14) 0.02687(7) Uani 1 1 d .
C31 C 0.5591(5) 0.7764(3) 0.1915(3) 0.0365(9) Uani 1 1 d .
H31A H 0.6527 0.8383 0.1789 0.044 Uiso 1 1 calc R
H31B H 0.4806 0.8001 0.2230 0.044 Uiso 1 1 calc R
C32 C 0.5380(4) 0.6576(3) 0.1653(2) 0.0214(7) Uani 1 1 d .
C33 C 0.6509(4) 0.6065(3) 0.1154(2) 0.0196(7) Uani 1 1 d .
H33 H 0.7482 0.6792 0.1098 0.023 Uiso 1 1 calc R
C34 C 0.7430(4) 0.5141(3) 0.1721(2) 0.0189(7) Uani 1 1 d .
H34A H 0.6517 0.4354 0.1703 0.023 Uiso 1 1 calc R
H34B H 0.8298 0.4943 0.1406 0.023 Uiso 1 1 calc R
C35 C 0.8405(5) 0.5591(3) 0.2743(3) 0.0172(8) Uani 1 1 d .
H35 H 0.7529 0.5746 0.3079 0.021 Uiso 1 1 calc R
C36 C 0.9413(4) 0.4679(3) 0.3270(2) 0.0223(7) Uani 1 1 d .
H36A H 0.8548 0.3861 0.3227 0.027 Uiso 1 1 calc R
H36B H 1.0299 0.4554 0.2941 0.027 Uiso 1 1 calc R
C37 C 1.0378(4) 0.5077(3) 0.4301(2) 0.0272(8) Uani 1 1 d .
H37A H 1.1247 0.5895 0.4349 0.033 Uiso 1 1 calc R
H37B H 0.9496 0.5193 0.4636 0.033 Uiso 1 1 calc R
C38 C 1.1360(5) 0.4151(4) 0.4790(3) 0.0378(10) Uani 1 1 d .
H38A H 1.2291 0.4065 0.4480 0.045 Uiso 1 1 calc R
H38B H 1.1969 0.4468 0.5462 0.045 Uiso 1 1 calc R
C39 C 0.5469(5) 0.5508(3) 0.0140(2) 0.0282(8) Uani 1 1 d .
H39A H 0.4463 0.4813 0.0158 0.042 Uiso 1 1 calc R
H39B H 0.6268 0.5198 -0.0158 0.042 Uiso 1 1 calc R
H39C H 0.5013 0.6154 -0.0229 0.042 Uiso 1 1 calc R
C40 C 0.9892(5) 0.7707(3) 0.3400(3) 0.0167(8) Uani 1 1 d .
C41 C 1.1240(4) 0.8875(3) 0.3284(2) 0.0189(7) Uani 1 1 d .
C42 C 1.1728(4) 0.9848(3) 0.3981(2) 0.0207(8) Uani 1 1 d .
H42 H 1.1237 0.9760 0.4505 0.025 Uiso 1 1 calc R
C43 C 1.2932(5) 1.0955(3) 0.3922(3) 0.0216(8) Uani 1 1 d .
H43 H 1.3287 1.1630 0.4401 0.026 Uiso 1 1 calc R
C44 C 1.3592(5) 1.1039(3) 0.3142(3) 0.0199(9) Uani 1 1 d .
C45 C 1.3130(4) 1.0076(3) 0.2431(2) 0.0212(7) Uani 1 1 d .
H45 H 1.3618 1.0169 0.1906 0.025 Uiso 1 1 calc R
C46 C 1.1934(6) 0.8969(4) 0.2508(3) 0.0179(9) Uani 1 1 d .
H46 H 1.1597 0.8287 0.2036 0.021 Uiso 1 1 calc R
C47 C 0.9160(5) 0.2826(3) 0.5367(2) 0.0277(8) Uani 1 1 d .
C48 C 0.7942(4) 0.1532(3) 0.5274(2) 0.0215(7) Uani 1 1 d .
C49 C 0.7834(4) 0.0608(3) 0.4583(2) 0.0264(8) Uani 1 1 d .
H49 H 0.8519 0.0791 0.4142 0.032 Uiso 1 1 calc R
C50 C 0.6736(6) -0.0569(4) 0.4540(3) 0.0305(10) Uani 1 1 d .
H50 H 0.6661 -0.1209 0.4077 0.037 Uiso 1 1 calc R
C51 C 0.5751(6) -0.0796(4) 0.5182(4) 0.0272(11) Uani 1 1 d .
C52 C 0.5817(5) 0.0095(4) 0.5878(3) 0.0280(9) Uani 1 1 d .
H52 H 0.5114 -0.0094 0.6310 0.034 Uiso 1 1 calc R
C53 C 0.6945(4) 0.1270(3) 0.5921(2) 0.0258(8) Uani 1 1 d .
H53 H 0.7038 0.1900 0.6395 0.031 Uiso 1 1 calc R
N3 N 1.4857(5) 1.2211(3) 0.3045(3) 0.0283(9) Uani 1 1 d .
N4 N 0.4583(6) -0.2070(4) 0.5146(3) 0.0355(11) Uani 1 1 d .
O9 O 0.9716(3) 0.67812(19) 0.27438(15) 0.0184(5) Uani 1 1 d .
O10 O 0.9110(3) 0.7651(2) 0.39839(16) 0.0259(6) Uani 1 1 d .
O11 O 1.5370(4) 1.2295(3) 0.2336(2) 0.0385(8) Uani 1 1 d .
O12 O 1.5332(3) 1.3042(2) 0.37033(18) 0.0384(6) Uani 1 1 d .
O13 O 1.0144(4) 0.2924(3) 0.4753(2) 0.0280(7) Uani 1 1 d .
O14 O 0.9238(4) 0.3662(2) 0.59329(18) 0.0330(6) Uani 1 1 d .
O15 O 0.4416(5) -0.2826(3) 0.4479(3) 0.0546(10) Uani 1 1 d .
O16 O 0.3817(5) -0.2294(3) 0.5773(3) 0.0432(10) Uani 1 1 d .
I2 I 0.32802(3) 0.52584(2) 0.197869(16) 0.03445(9) Uani 1 1 d .

loop_
_atom_site_aniso_label
_atom_site_aniso_U_11
_atom_site_aniso_U_22
_atom_site_aniso_U_33
_atom_site_aniso_U_23
_atom_site_aniso_U_13
_atom_site_aniso_U_12
C1 0.0224(19) 0.039(2) 0.046(2) 0.0072(18) 0.0181(17) 0.0094(17)
C2 0.0223(17) 0.0196(17) 0.0222(17) 0.0012(13) 0.0021(14) 0.0059(14)
C3 0.0215(17) 0.0136(15) 0.0251(17) 0.0006(13) 0.0049(14) 0.0027(13)
C4 0.0222(18) 0.0166(16) 0.0216(17) -0.0002(14) 0.0067(14) 0.0042(14)
C5 0.016(2) 0.0106(17) 0.028(2) -0.0020(16) 0.0075(17) -0.0017(15)
C6 0.0191(17) 0.0172(16) 0.0240(17) -0.0004(13) 0.0073(14) 0.0024(13)
C7 0.0231(18) 0.0203(17) 0.0259(18) 0.0033(14) 0.0054(14) 0.0012(14)
C8 0.027(2) 0.027(2) 0.034(2) 0.0075(17) 0.0004(17) 0.0079(17)
C9 0.0286(19) 0.0300(19) 0.0225(18) -0.0026(15) 0.0061(15) 0.0111(16)
C10 0.019(2) 0.0145(17) 0.020(2) 0.0019(16) 0.0041(16) 0.0002(15)
C11 0.0188(17) 0.0160(17) 0.0220(18) 0.0045(14) 0.0031(14) 0.0049(14)
C12 0.018(2) 0.023(2) 0.029(2) 0.0036(18) 0.0065(18) 0.0007(17)
C13 0.0191(17) 0.0191(17) 0.0276(18) -0.0034(14) 0.0036(14) 0.0023(14)
C14 0.0141(18) 0.014(2) 0.030(2) 0.0003(17) 0.0063(17) 0.0037(16)
C15 0.0167(18) 0.0214(19) 0.0230(19) 0.0082(16) 0.0041(16) 0.0042(15)
C16 0.021(2) 0.025(2) 0.0194(18) 0.0024(15) 0.0068(15) 0.0079(16)
C17 0.0151(17) 0.035(2) 0.0204(18) 0.0025(15) -0.0026(14) 0.0067(15)
C18 0.0142(16) 0.034(2) 0.0187(17) 0.0054(15) 0.0036(13) 0.0055(14)
C19 0.0241(19) 0.035(2) 0.0194(17) 0.0022(15) 0.0059(14) 0.0097(16)
C20 0.027(3) 0.039(3) 0.025(3) -0.001(2) 0.006(2) 0.008(2)
C21 0.016(2) 0.037(3) 0.028(3) 0.005(2) 0.0034(19) 0.0030(19)
C22 0.024(2) 0.045(3) 0.024(2) 0.0044(19) 0.0120(16) 0.004(2)
C23 0.0256(19) 0.036(2) 0.0241(18) -0.0020(16) 0.0062(15) 0.0051(16)
N1 0.0190(16) 0.0186(16) 0.041(2) 0.0058(14) 0.0035(16) 0.0032(13)
N2 0.027(2) 0.036(2) 0.037(2) 0.0114(18) 0.0061(17) 0.0059(17)
O1 0.0227(13) 0.0126(12) 0.0214(14) 0.0008(10) 0.0096(11) 0.0000(10)
O2 0.0312(14) 0.0199(12) 0.0269(13) -0.0011(11) 0.0136(11) 0.0017(11)
O3 0.0351(18) 0.0167(15) 0.066(2) -0.0037(15) 0.0205(17) -0.0056(13)
O4 0.0297(14) 0.0266(14) 0.0479(17) 0.0091(13) 0.0149(13) -0.0050(11)
O5 0.0213(15) 0.0296(17) 0.0259(14) 0.0019(13) 0.0056(12) 0.0060(13)
O6 0.0255(15) 0.0439(18) 0.0209(13) 0.0006(13) 0.0069(12) -0.0034(13)
O7 0.0492(19) 0.053(2) 0.063(2) 0.0112(18) 0.0377(17) 0.0055(17)
O8 0.045(2) 0.038(2) 0.045(2) 0.0024(16) 0.0138(16) -0.0066(15)
I1 0.03578(18) 0.01966(13) 0.02550(16) -0.00117(11) 0.00757(13) 0.00893(12)
C31 0.033(2) 0.037(2) 0.043(2) -0.0013(18) 0.0114(18) 0.0160(18)
C32 0.0192(17) 0.0257(18) 0.0220(17) 0.0058(14) 0.0081(14) 0.0080(14)
C33 0.0181(16) 0.0160(16) 0.0239(17) 0.0011(13) 0.0071(14) 0.0016(13)
C34 0.0168(17) 0.0175(17) 0.0216(17) -0.0001(13) 0.0066(14) 0.0017(13)
C35 0.0145(18) 0.0104(19) 0.025(2) 0.0018(15) 0.0064(17) -0.0018(15)
C36 0.0184(17) 0.0177(16) 0.0316(19) 0.0045(14) 0.0116(14) 0.0005(13)
C37 0.0225(18) 0.0182(17) 0.0307(19) 0.0056(14) -0.0019(15) -0.0038(14)
C38 0.029(2) 0.036(2) 0.043(3) 0.016(2) 0.0041(19) 0.0019(19)
C39 0.029(2) 0.033(2) 0.0215(18) -0.0019(15) 0.0041(15) 0.0093(16)
C40 0.0163(18) 0.0157(19) 0.018(2) 0.0020(15) 0.0060(15) 0.0034(15)
C41 0.0161(17) 0.0164(17) 0.0218(17) 0.0061(14) 0.0024(14) 0.0025(14)
C42 0.0196(19) 0.026(2) 0.0176(18) 0.0063(15) 0.0055(15) 0.0075(16)
C43 0.0188(19) 0.0162(18) 0.026(2) 0.0024(16) -0.0016(17) 0.0052(15)
C44 0.014(2) 0.0156(18) 0.027(2) 0.0071(17) 0.0021(16) 0.0028(15)
C45 0.0205(17) 0.0220(18) 0.0229(17) 0.0077(14) 0.0092(14) 0.0047(14)
C46 0.020(2) 0.0134(19) 0.022(2) 0.0014(15) 0.0081(17) 0.0052(16)
C47 0.0240(19) 0.032(2) 0.0230(19) 0.0111(17) -0.0026(15) 0.0095(16)
C48 0.0173(17) 0.0242(18) 0.0193(17) 0.0034(14) -0.0005(13) 0.0042(14)
C49 0.0249(19) 0.0288(19) 0.0282(19) 0.0057(16) 0.0079(15) 0.0111(15)
C50 0.032(2) 0.033(2) 0.028(2) -0.0061(18) 0.0036(18) 0.017(2)
C51 0.015(2) 0.028(2) 0.034(3) 0.0054(19) -0.0013(18) 0.0056(18)
C52 0.022(2) 0.035(2) 0.028(2) 0.0047(17) 0.0049(16) 0.0102(17)
C53 0.0251(19) 0.0278(19) 0.0226(18) -0.0015(15) 0.0024(15) 0.0080(15)
N3 0.0188(18) 0.0201(18) 0.044(2) 0.0078(16) 0.0066(16) 0.0027(14)
N4 0.023(2) 0.027(2) 0.048(3) -0.0016(18) -0.0030(19) 0.0040(17)
O9 0.0192(12) 0.0122(11) 0.0234(13) -0.0003(9) 0.0095(10) -0.0011(10)
O10 0.0258(14) 0.0233(13) 0.0274(13) -0.0061(10) 0.0128(12) -0.0024(11)
O11 0.0365(17) 0.0240(16) 0.057(2) 0.0026(15) 0.0264(16) -0.0046(13)
O12 0.0351(15) 0.0210(13) 0.0502(17) -0.0001(12) 0.0093(13) -0.0067(11)
O13 0.0253(16) 0.0218(16) 0.0355(16) 0.0109(13) 0.0054(13) 0.0063(13)
O14 0.0426(18) 0.0273(15) 0.0223(14) -0.0006(12) 0.0034(13) 0.0025(13)
O15 0.0441(19) 0.0337(19) 0.076(2) -0.0182(18) 0.0173(17) -0.0096(16)
O16 0.031(2) 0.032(2) 0.056(3) 0.0120(18) 0.0032(19) -0.0024(16)
I2 0.02148(16) 0.04690(19) 0.0381(2) 0.01045(15) 0.01475(14) 0.00651(14)

loop_
_atom_type_symbol
_atom_type_description
_atom_type_scat_dispersion_real
_atom_type_scat_dispersion_imag
_atom_type_scat_source
C C 0.0033 0.0016 'International Tables Vol C Tables 4.2.6.8 and 6.1.1.4'
H H 0.0000 0.0000 'International Tables Vol C Tables 4.2.6.8 and 6.1.1.4'
I I -0.4742 1.8119 'International Tables Vol C Tables 4.2.6.8 and 6.1.1.4'
N N 0.0061 0.0033 'International Tables Vol C Tables 4.2.6.8 and 6.1.1.4'
O O 0.0106 0.0060 'International Tables Vol C Tables 4.2.6.8 and 6.1.1.4'

loop_
_geom_angle_atom_site_label_1
_geom_angle_atom_site_label_2
_geom_angle_atom_site_label_3
_geom_angle
C2 C1 H1A 120.0
C2 C1 H1B 120.0
H1A C1 H1B 120.0
C1 C2 C3 127.0(3)
C1 C2 I1 117.4(3)
C3 C2 I1 115.6(2)
C2 C3 C4 113.5(3)
C2 C3 C9 111.3(3)
C4 C3 C9 110.4(3)
C2 C3 H3 107.1
C4 C3 H3 107.1
C9 C3 H3 107.1
C3 C4 C5 115.8(3)
C3 C4 H4A 108.3
C5 C4 H4A 108.3
C3 C4 H4B 108.3
C5 C4 H4B 108.3
H4A C4 H4B 107.4
O1 C5 C6 108.5(3)
O1 C5 C4 106.6(3)
C6 C5 C4 112.8(3)
O1 C5 H5 109.6
C6 C5 H5 109.6
C4 C5 H5 109.6
C7 C6 C5 114.7(3)
C7 C6 H6A 108.6
C5 C6 H6A 108.6
C7 C6 H6B 108.6
C5 C6 H6B 108.6
H6A C6 H6B 107.6
C8 C7 C6 112.3(3)
C8 C7 H7A 109.1
C6 C7 H7A 109.1
C8 C7 H7B 109.1
C6 C7 H7B 109.1
H7A C7 H7B 107.9
O5 C8 C7 110.8(3)
O5 C8 H8A 109.5
C7 C8 H8A 109.5
O5 C8 H8B 109.5
C7 C8 H8B 109.5
H8A C8 H8B 108.1
C3 C9 H9A 109.5
C3 C9 H9B 109.5
H9A C9 H9B 109.5
C3 C9 H9C 109.5
H9A C9 H9C 109.5
H9B C9 H9C 109.5
O2 C10 O1 125.9(3)
O2 C10 C11 123.4(4)
O1 C10 C11 110.6(3)
C12 C11 C16 120.9(3)
C12 C11 C10 121.7(3)
C16 C11 C10 117.4(3)
C11 C12 C13 121.1(4)
C11 C12 H12 119.4
C13 C12 H12 119.4
C14 C13 C12 116.7(4)
C14 C13 H13 121.7
C12 C13 H13 121.7
C13 C14 C15 124.7(3)
C13 C14 N1 117.7(3)
C15 C14 N1 117.6(3)
C14 C15 C16 116.9(3)
C14 C15 H15 121.5
C16 C15 H15 121.5
C11 C16 C15 119.7(3)
C11 C16 H16 120.2
C15 C16 H16 120.2
O6 C17 O5 124.6(3)
O6 C17 C18 123.4(3)
O5 C17 C18 112.0(3)
C19 C18 C23 119.5(3)
C19 C18 C17 118.6(3)
C23 C18 C17 121.9(3)
C20 C19 C18 119.8(4)
C20 C19 H19 120.1
C18 C19 H19 120.1
C19 C20 C21 120.0(5)
C19 C20 H20 120.0
C21 C20 H20 120.0
C22 C21 C20 121.3(4)
C22 C21 N2 119.9(4)
C20 C21 N2 118.8(5)
C21 C22 C23 120.1(4)
C21 C22 H22 120.0
C23 C22 H22 120.0
C22 C23 C18 119.3(3)
C22 C23 H23 120.3
C18 C23 H23 120.3
O4 N1 O3 124.2(3)
O4 N1 C14 118.3(3)
O3 N1 C14 117.5(4)
O8 N2 O7 124.5(4)
O8 N2 C21 118.7(4)
O7 N2 C21 116.8(4)
C10 O1 C5 117.3(3)
C17 O5 C8 116.2(3)
C32 C31 H31A 120.0
C32 C31 H31B 120.0
H31A C31 H31B 120.0
C31 C32 C33 125.9(3)
C31 C32 I2 117.4(3)
C33 C32 I2 116.7(2)
C32 C33 C34 112.5(3)
C32 C33 C39 112.6(3)
C34 C33 C39 111.4(3)
C32 C33 H33 106.6
C34 C33 H33 106.6
C39 C33 H33 106.6
C35 C34 C33 114.8(3)
C35 C34 H34A 108.6
C33 C34 H34A 108.6
C35 C34 H34B 108.6
C33 C34 H34B 108.6
H34A C34 H34B 107.5
O9 C35 C34 107.1(3)
O9 C35 C36 108.4(3)
C34 C35 C36 113.3(3)
O9 C35 H35 109.3
C34 C35 H35 109.3
C36 C35 H35 109.3
C37 C36 C35 115.2(3)
C37 C36 H36A 108.5
C35 C36 H36A 108.5
C37 C36 H36B 108.5
C35 C36 H36B 108.5
H36A C36 H36B 107.5
C38 C37 C36 113.3(3)
C38 C37 H37A 108.9
C36 C37 H37A 108.9
C38 C37 H37B 108.9
C36 C37 H37B 108.9
H37A C37 H37B 107.7
O13 C38 C37 111.6(3)
O13 C38 H38A 109.3
C37 C38 H38A 109.3
O13 C38 H38B 109.3
C37 C38 H38B 109.3
H38A C38 H38B 108.0
C33 C39 H39A 109.5
C33 C39 H39B 109.5
H39A C39 H39B 109.5
C33 C39 H39C 109.5
H39A C39 H39C 109.5
H39B C39 H39C 109.5
O10 C40 O9 126.1(3)
O10 C40 C41 123.5(3)
O9 C40 C41 110.4(3)
C42 C41 C46 121.4(3)
C42 C41 C40 116.8(3)
C46 C41 C40 121.8(3)
C41 C42 C43 120.5(4)
C41 C42 H42 119.8
C43 C42 H42 119.8
C44 C43 C42 117.5(4)
C44 C43 H43 121.3
C42 C43 H43 121.3
C43 C44 C45 123.4(3)
C43 C44 N3 119.2(3)
C45 C44 N3 117.4(4)
C44 C45 C46 118.2(3)
C44 C45 H45 120.9
C46 C45 H45 120.9
C41 C46 C45 119.1(4)
C41 C46 H46 120.5
C45 C46 H46 120.5
O14 C47 O13 124.6(3)
O14 C47 C48 123.8(3)
O13 C47 C48 111.6(3)
C53 C48 C49 120.2(3)
C53 C48 C47 117.6(3)
C49 C48 C47 122.1(3)
C50 C49 C48 120.0(3)
C50 C49 H49 120.0
C48 C49 H49 120.0
C51 C50 C49 118.4(4)
C51 C50 H50 120.8
C49 C50 H50 120.8
C50 C51 C52 123.5(4)
C50 C51 N4 118.6(4)
C52 C51 N4 118.0(4)
C53 C52 C51 117.5(4)
C53 C52 H52 121.3
C51 C52 H52 121.3
C52 C53 C48 120.4(3)
C52 C53 H53 119.8
C48 C53 H53 119.8
O11 N3 O12 124.3(4)
O11 N3 C44 118.6(4)
O12 N3 C44 117.1(3)
O15 N4 O16 124.3(5)
O15 N4 C51 117.6(5)
O16 N4 C51 118.1(4)
C40 O9 C35 117.0(3)
C47 O13 C38 115.4(3)

loop_
_geom_bond_atom_site_label_1
_geom_bond_atom_site_label_2
_geom_bond_distance
C1 C2 1.312(4)
C1 H1A 0.9500
C1 H1B 0.9500
C2 C3 1.499(4)
C2 I1 2.127(3)
C3 C4 1.517(4)
C3 C9 1.536(4)
C3 H3 1.0000
C4 C5 1.518(5)
C4 H4A 0.9900
C4 H4B 0.9900
C5 O1 1.483(4)
C5 C6 1.517(5)
C5 H5 1.0000
C6 C7 1.514(4)
C6 H6A 0.9900
C6 H6B 0.9900
C7 C8 1.512(4)
C7 H7A 0.9900
C7 H7B 0.9900
C8 O5 1.466(4)
C8 H8A 0.9900
C8 H8B 0.9900
C9 H9A 0.9800
C9 H9B 0.9800
C9 H9C 0.9800
C10 O2 1.194(4)
C10 O1 1.346(4)
C10 C11 1.514(5)
C11 C12 1.375(6)
C11 C16 1.389(4)
C12 C13 1.395(5)
C12 H12 0.9500
C13 C14 1.367(5)
C13 H13 0.9500
C14 C15 1.393(5)
C14 N1 1.489(5)
C15 C16 1.401(5)
C15 H15 0.9500
C16 H16 0.9500
C17 O6 1.202(4)
C17 O5 1.334(4)
C17 C18 1.495(5)
C18 C19 1.400(4)
C18 C23 1.403(4)
C19 C20 1.364(6)
C19 H19 0.9500
C20 C21 1.371(7)
C20 H20 0.9500
C21 C22 1.368(6)
C21 N2 1.484(6)
C22 C23 1.371(5)
C22 H22 0.9500
C23 H23 0.9500
N1 O4 1.222(4)
N1 O3 1.230(4)
N2 O8 1.215(5)
N2 O7 1.237(5)
C31 C32 1.316(4)
C31 H31A 0.9500
C31 H31B 0.9500
C32 C33 1.498(4)
C32 I2 2.116(3)
C33 C34 1.522(4)
C33 C39 1.530(4)
C33 H33 1.0000
C34 C35 1.504(5)
C34 H34A 0.9900
C34 H34B 0.9900
C35 O9 1.476(4)
C35 C36 1.523(5)
C35 H35 1.0000
C36 C37 1.505(4)
C36 H36A 0.9900
C36 H36B 0.9900
C37 C38 1.504(5)
C37 H37A 0.9900
C37 H37B 0.9900
C38 O13 1.460(4)
C38 H38A 0.9900
C38 H38B 0.9900
C39 H39A 0.9800
C39 H39B 0.9800
C39 H39C 0.9800
C40 O10 1.184(4)
C40 O9 1.346(4)
C40 C41 1.519(5)
C41 C42 1.377(5)
C41 C46 1.390(5)
C42 C43 1.388(5)
C42 H42 0.9500
C43 C44 1.379(5)
C43 H43 0.9500
C44 C45 1.386(5)
C44 N3 1.479(5)
C45 C46 1.391(5)
C45 H45 0.9500
C46 H46 0.9500
C47 O14 1.208(4)
C47 O13 1.337(5)
C47 C48 1.508(5)
C48 C53 1.389(4)
C48 C49 1.395(4)
C49 C50 1.377(5)
C49 H49 0.9500
C50 C51 1.373(6)
C50 H50 0.9500
C51 C52 1.386(6)
C51 N4 1.485(6)
C52 C53 1.385(5)
C52 H52 0.9500
C53 H53 0.9500
N3 O11 1.213(4)
N3 O12 1.235(4)
N4 O15 1.232(5)
N4 O16 1.234(6)

loop_
_geom_torsion_atom_site_label_1
_geom_torsion_atom_site_label_2
_geom_torsion_atom_site_label_3
_geom_torsion_atom_site_label_4
_geom_torsion
C1 C2 C3 C4 123.2(4)
I1 C2 C3 C4 -57.3(3)
C1 C2 C3 C9 -111.5(4)
I1 C2 C3 C9 68.0(3)
C2 C3 C4 C5 -49.3(4)
C9 C3 C4 C5 -175.0(3)
C3 C4 C5 O1 -56.8(4)
C3 C4 C5 C6 -175.7(3)
O1 C5 C6 C7 66.5(4)
C4 C5 C6 C7 -175.6(3)
C5 C6 C7 C8 178.8(3)
C6 C7 C8 O5 -61.9(4)
O2 C10 C11 C12 -168.0(4)
O1 C10 C11 C12 11.9(5)
O2 C10 C11 C16 11.2(5)
O1 C10 C11 C16 -168.9(3)
C16 C11 C12 C13 -1.5(6)
C10 C11 C12 C13 177.6(4)
C11 C12 C13 C14 1.8(6)
C12 C13 C14 C15 -1.4(6)
C12 C13 C14 N1 179.8(3)
C13 C14 C15 C16 0.6(6)
N1 C14 C15 C16 179.4(3)
C12 C11 C16 C15 0.6(5)
C10 C11 C16 C15 -178.6(3)
C14 C15 C16 C11 -0.2(5)
O6 C17 C18 C19 3.6(5)
O5 C17 C18 C19 -177.3(3)
O6 C17 C18 C23 -174.1(3)
O5 C17 C18 C23 5.1(4)
C23 C18 C19 C20 0.4(5)
C17 C18 C19 C20 -177.3(3)
C18 C19 C20 C21 -0.1(7)
C19 C20 C21 C22 -0.1(8)
C19 C20 C21 N2 179.2(4)
C20 C21 C22 C23 0.0(7)
N2 C21 C22 C23 -179.4(4)
C21 C22 C23 C18 0.3(6)
C19 C18 C23 C22 -0.5(5)
C17 C18 C23 C22 177.1(3)
C13 C14 N1 O4 179.7(3)
C15 C14 N1 O4 0.8(5)
C13 C14 N1 O3 -0.5(5)
C15 C14 N1 O3 -179.3(4)
C22 C21 N2 O8 172.2(4)
C20 C21 N2 O8 -7.1(7)
C22 C21 N2 O7 -8.0(6)
C20 C21 N2 O7 172.6(4)
O2 C10 O1 C5 -0.9(6)
C11 C10 O1 C5 179.2(3)
C6 C5 O1 C10 -100.7(4)
C4 C5 O1 C10 137.6(3)
O6 C17 O5 C8 2.7(5)
C18 C17 O5 C8 -176.5(3)
C7 C8 O5 C17 -83.2(4)
C31 C32 C33 C34 119.9(4)
I2 C32 C33 C34 -59.3(3)
C31 C32 C33 C39 -113.2(4)
I2 C32 C33 C39 67.6(3)
C32 C33 C34 C35 -49.4(4)
C39 C33 C34 C35 -177.0(3)
C33 C34 C35 O9 -56.7(4)
C33 C34 C35 C36 -176.2(3)
O9 C35 C36 C37 62.5(4)
C34 C35 C36 C37 -178.8(3)
C35 C36 C37 C38 -179.7(3)
C36 C37 C38 O13 -59.3(4)
O10 C40 C41 C42 8.8(5)
O9 C40 C41 C42 -172.0(3)
O10 C40 C41 C46 -170.4(4)
O9 C40 C41 C46 8.8(5)
C46 C41 C42 C43 0.2(5)
C40 C41 C42 C43 -179.0(3)
C41 C42 C43 C44 0.6(5)
C42 C43 C44 C45 -0.8(5)
C42 C43 C44 N3 179.1(3)
C43 C44 C45 C46 0.2(5)
N3 C44 C45 C46 -179.7(3)
C42 C41 C46 C45 -0.7(6)
C40 C41 C46 C45 178.4(3)
C44 C45 C46 C41 0.5(5)
O14 C47 C48 C53 -4.5(5)
O13 C47 C48 C53 175.0(3)
O14 C47 C48 C49 177.1(3)
O13 C47 C48 C49 -3.4(4)
C53 C48 C49 C50 0.0(5)
C47 C48 C49 C50 178.4(3)
C48 C49 C50 C51 0.7(6)
C49 C50 C51 C52 -0.6(6)
C49 C50 C51 N4 -179.2(4)
C50 C51 C52 C53 -0.2(6)
N4 C51 C52 C53 178.4(4)
C51 C52 C53 C48 1.0(5)
C49 C48 C53 C52 -0.9(5)
C47 C48 C53 C52 -179.3(3)
C43 C44 N3 O11 -176.9(4)
C45 C44 N3 O11 3.0(5)
C43 C44 N3 O12 3.6(5)
C45 C44 N3 O12 -176.5(3)
C50 C51 N4 O15 -7.1(6)
C52 C51 N4 O15 174.2(4)
C50 C51 N4 O16 174.2(4)
C52 C51 N4 O16 -4.5(6)
O10 C40 O9 C35 1.0(6)
C41 C40 O9 C35 -178.1(3)
C34 C35 O9 C40 138.6(3)
C36 C35 O9 C40 -98.9(4)
O14 C47 O13 C38 -0.8(5)
C48 C47 O13 C38 179.7(3)
C37 C38 O13 C47 -77.5(4)
